data_1518037
loop_
_publ_author_name
'Zhou, Zhao-Zhao'
'Jin, Dong-Po'
'Li, Lian-Hua'
'He, Yu-Tao'
'Zhou, Ping-Xin'
'Yan, Xiao-Biao'
'Liu, Xue-Yuan'
'Liang, Yong-Min'

_publ_section_title
;
 Silver-promoted oxidative cyclization of 1,6-enynes: highly
 regioselective synthesis of phosphorated fluorene derivatives.
;
_journal_issue 21
_journal_name_full 'Organic letters'
_journal_page_first 5616
_journal_page_last 5619
_journal_paper_doi 10.1021/ol502397f
_journal_volume 16
_journal_year 2014
_chemical_formula_moiety 'C31 H31 O5 P'
_chemical_formula_sum 'C31 H31 O5 P'
_chemical_formula_weight 514.53
_chemical_name_systematic
;
 ?
;
_space_group_crystal_system monoclinic
_space_group_IT_number 14
_space_group_name_Hall '-P 2ybc'
_space_group_name_H-M_alt 'P 1 21/c 1'
_symmetry_space_group_name_Hall '-P 2ybc'
_symmetry_space_group_name_H-M 'P 1 21/c 1'
_atom_sites_solution_hydrogens geom
_atom_sites_solution_primary iterative
_audit_creation_date 2013-11-27
_audit_creation_method
;
Olex2 1.2
(compiled 2013.11.15 svn.r2834 for OlexSys, GUI svn.r4715)
;
_cell_angle_alpha 90
_cell_angle_beta 99.379(10)
_cell_angle_gamma 90
_cell_formula_units_Z 4
_cell_length_a 11.5189(13)
_cell_length_b 20.166(2)
_cell_length_c 12.1082(10)
_cell_measurement_reflns_used 1411
_cell_measurement_temperature 293(2)
_cell_measurement_theta_max 26.3190
_cell_measurement_theta_min 3.4870
_cell_volume 2775.0(5)
_computing_cell_refinement
;
CrysAlisPro, Agilent Technologies,
Version 1.171.36.28 (release 01-02-2013 CrysAlis171 .NET)
(compiled Feb  1 2013,16:14:44)
;
_computing_data_collection
;
CrysAlisPro, Agilent Technologies,
Version 1.171.36.28 (release 01-02-2013 CrysAlis171 .NET)
(compiled Feb  1 2013,16:14:44)
;
_computing_data_reduction
;
CrysAlisPro, Agilent Technologies,
Version 1.171.36.28 (release 01-02-2013 CrysAlis171 .NET)
(compiled Feb  1 2013,16:14:44)
;
_computing_molecular_graphics 'Olex2 (Dolomanov et al., 2009)'
_computing_publication_material 'Olex2 (Dolomanov et al., 2009)'
_computing_structure_refinement 'ShelXL (Sheldrick, 2008)'
_computing_structure_solution
;
Superflip (Palatinus & Chapuis, 2007;Palatinus & van der Lee, 2008;
Palatinus et al., 2012)
;
_diffrn_ambient_temperature 293(2)
_diffrn_detector_area_resol_mean 16.0733
_diffrn_measured_fraction_theta_full 0.998
_diffrn_measured_fraction_theta_max 0.999
_diffrn_measurement_device_type 'SuperNova, Dual, Cu at zero, Eos'
_diffrn_measurement_method '\w scans'
_diffrn_orient_matrix_UB_11 -0.0083045000
_diffrn_orient_matrix_UB_12 -0.0302299000
_diffrn_orient_matrix_UB_13 -0.0302751000
_diffrn_orient_matrix_UB_21 0.0605880000
_diffrn_orient_matrix_UB_22 -0.0075091000
_diffrn_orient_matrix_UB_23 0.0158154000
_diffrn_orient_matrix_UB_31 -0.0124734000
_diffrn_orient_matrix_UB_32 -0.0164070000
_diffrn_orient_matrix_UB_33 0.0485793000
_diffrn_radiation_monochromator mirror
_diffrn_radiation_type MoK\a
_diffrn_radiation_wavelength 0.71073
_diffrn_reflns_av_R_equivalents 0.0770
_diffrn_reflns_av_unetI/netI 0.1225
_diffrn_reflns_Laue_measured_fraction_full 0.998
_diffrn_reflns_Laue_measured_fraction_max 0.999
_diffrn_reflns_limit_h_max 8
_diffrn_reflns_limit_h_min -14
_diffrn_reflns_limit_k_max 24
_diffrn_reflns_limit_k_min -23
_diffrn_reflns_limit_l_max 14
_diffrn_reflns_limit_l_min -12
_diffrn_reflns_number 10944
_diffrn_reflns_point_group_measured_fraction_full 0.998
_diffrn_reflns_point_group_measured_fraction_max 0.999
_diffrn_reflns_theta_full 26.000
_diffrn_reflns_theta_max 26.019
_diffrn_reflns_theta_min 3.034
_diffrn_source 'SuperNova (Mo) X-ray Source'
_exptl_absorpt_coefficient_mu 0.137
_exptl_absorpt_correction_T_max 1.00000
_exptl_absorpt_correction_T_min 0.29089
_exptl_absorpt_correction_type multi-scan
_exptl_absorpt_process_details
;
CrysAlisPro, Agilent Technologies,
Version 1.171.36.28 (release 01-02-2013 CrysAlis171 .NET)
(compiled Feb  1 2013,16:14:44)
Empirical absorption correction using spherical harmonics,
 implemented in SCALE3 ABSPACK scaling algorithm.
;
_exptl_crystal_colour 'clear light colourless'
_exptl_crystal_density_diffrn 1.232
_exptl_crystal_description block
_exptl_crystal_F_000 1088
_exptl_crystal_size_max 0.32
_exptl_crystal_size_mid 0.24
_exptl_crystal_size_min 0.13
_refine_diff_density_max 0.253
_refine_diff_density_min -0.363
_refine_diff_density_rms 0.055
_refine_ls_extinction_coef 0.0041(9)
_refine_ls_extinction_expression Fc^*^=kFc[1+0.001xFc^2^\l^3^/sin(2\q)]^-1/4^
_refine_ls_extinction_method SHELXL
_refine_ls_goodness_of_fit_ref 0.999
_refine_ls_hydrogen_treatment mixed
_refine_ls_matrix_type full
_refine_ls_number_parameters 339
_refine_ls_number_reflns 5444
_refine_ls_number_restraints 0
_refine_ls_restrained_S_all 0.999
_refine_ls_R_factor_all 0.1487
_refine_ls_R_factor_gt 0.0724
_refine_ls_shift/su_max 0.002
_refine_ls_shift/su_mean 0.000
_refine_ls_structure_factor_coef Fsqd
_refine_ls_weighting_details
;
 w=1/[\s^2^(Fo^2^)+(0.0664P)^2^]
 where P=(Fo^2^+2Fc^2^)/3
;
_refine_ls_weighting_scheme calc
_refine_ls_wR_factor_gt 0.1549
_refine_ls_wR_factor_ref 0.2127
_reflns_Friedel_coverage 0.000
_reflns_number_gt 2561
_reflns_number_total 5444
_reflns_threshold_expression 'I > 2\s(I)'
_cod_data_source_file ol502397f_si_002.cif
_cod_data_source_block zhouzhzh1126
_cod_depositor_comments 'Adding full bibliography for 1518037.cif.'
_cod_database_code 1518037
_shelxl_version_number 2013-2
_shelx_space_group_comment
;
The symmetry employed for this shelxl refinement is uniquely defined
by the following loop, which should always be used as a source of
symmetry information in preference to the above space-group names.
They are only intended as comments.
;
_reflns_odcompleteness_completeness 99.73
_reflns_odcompleteness_iscentric 1
_reflns_odcompleteness_theta 26.32
_olex2_refinement_description
;
1. Fixed Uiso
 At 1.2 times of:
  All C(H) groups, All C(H,H) groups
 At 1.5 times of:
  All C(H,H,H) groups
2.a Ternary CH refined with riding coordinates:
 C17(H17)
2.b Secondary CH2 refined with riding coordinates:
 C14(H14A,H14B), C16(H16A,H16B)
2.c Aromatic/amide H refined with riding coordinates:
 C1(H1), C2(H2), C3(H3), C4(H4), C5(H5), C8(H8), C9(H9), C10(H10), C11(H11),
 C12(H12), C22(H22), C23(H23), C24(H24), C25(H25)
2.d Idealised Me refined as rotating group:
 C26(H26A,H26B,H26C), C27(H27A,H27B,H27C), C29(H29A,H29B,H29C), C31(H31A,H31B,
 H31C)
;

loop_
_space_group_symop_operation_xyz
'x, y, z'
'-x, y+1/2, -z+1/2'
'-x, -y, -z'
'x, -y-1/2, z-1/2'

loop_
_atom_site_label
_atom_site_type_symbol
_atom_site_fract_x
_atom_site_fract_y
_atom_site_fract_z
_atom_site_U_iso_or_equiv
_atom_site_adp_type
_atom_site_occupancy
_atom_site_site_symmetry_order
_atom_site_calc_flag
_atom_site_refinement_flags_posn
P1 P -0.03437(8) 0.77404(6) 0.43189(8) 0.0476(3) Uani 1 1 d .
O1 O 0.3536(3) 0.83827(17) 0.8456(2) 0.0734(10) Uani 1 1 d .
O2 O 0.3195(3) 0.91288(15) 0.7080(2) 0.0679(9) Uani 1 1 d .
O3 O 0.3271(3) 0.83338(18) 0.4759(2) 0.0773(10) Uani 1 1 d .
O4 O 0.4705(2) 0.79728(17) 0.6080(2) 0.0675(9) Uani 1 1 d .
O5 O -0.0199(2) 0.77469(16) 0.31188(19) 0.0603(8) Uani 1 1 d .
C1 C -0.0875(4) 0.9065(2) 0.3996(4) 0.0662(13) Uani 1 1 d .
H1 H -0.0536 0.9012 0.3355 0.079 Uiso 1 1 calc R
C2 C -0.1349(4) 0.9673(3) 0.4204(4) 0.0829(16) Uani 1 1 d .
H2 H -0.1324 1.0026 0.3714 0.100 Uiso 1 1 calc R
C3 C -0.1860(4) 0.9747(3) 0.5147(5) 0.0815(15) Uani 1 1 d .
H3 H -0.2197 1.0150 0.5291 0.098 Uiso 1 1 calc R
C4 C -0.1872(4) 0.9225(3) 0.5881(4) 0.0731(14) Uani 1 1 d .
H4 H -0.2211 0.9279 0.6522 0.088 Uiso 1 1 calc R
C5 C -0.1383(4) 0.8621(3) 0.5667(4) 0.0639(13) Uani 1 1 d .
H5 H -0.1388 0.8272 0.6169 0.077 Uiso 1 1 calc R
C6 C -0.0887(3) 0.8533(2) 0.4709(3) 0.0492(10) Uani 1 1 d .
C7 C -0.1489(3) 0.7172(2) 0.4580(3) 0.0489(10) Uani 1 1 d .
C8 C -0.2382(3) 0.7040(3) 0.3683(4) 0.0648(13) Uani 1 1 d .
H8 H -0.2341 0.7210 0.2976 0.078 Uiso 1 1 calc R
C9 C -0.3339(4) 0.6651(3) 0.3855(5) 0.0837(17) Uani 1 1 d .
H9 H -0.3933 0.6556 0.3259 0.100 Uiso 1 1 calc R
C10 C -0.3406(4) 0.6411(3) 0.4885(5) 0.0833(16) Uani 1 1 d .
H10 H -0.4060 0.6163 0.4993 0.100 Uiso 1 1 calc R
C11 C -0.2526(4) 0.6525(3) 0.5778(4) 0.0720(14) Uani 1 1 d .
H11 H -0.2576 0.6351 0.6480 0.086 Uiso 1 1 calc R
C12 C -0.1558(4) 0.6907(2) 0.5617(3) 0.0558(11) Uani 1 1 d .
H12 H -0.0955 0.6984 0.6214 0.067 Uiso 1 1 calc R
C13 C 0.0986(3) 0.7563(2) 0.5292(3) 0.0454(10) Uani 1 1 d .
C14 C 0.1509(3) 0.8136(2) 0.6042(3) 0.0491(10) Uani 1 1 d .
H14A H 0.1044 0.8200 0.6633 0.059 Uiso 1 1 calc R
H14B H 0.1463 0.8540 0.5602 0.059 Uiso 1 1 calc R
C15 C 0.2800(3) 0.8013(2) 0.6571(3) 0.0474(10) Uani 1 1 d .
C16 C 0.2933(3) 0.7307(2) 0.7052(3) 0.0498(10) Uani 1 1 d .
H16A H 0.3734 0.7239 0.7429 0.060 Uiso 1 1 calc R
H16B H 0.2409 0.7247 0.7595 0.060 Uiso 1 1 calc R
C17 C 0.2639(3) 0.68081(19) 0.6114(3) 0.0456(10) Uani 1 1 d .
H17 H 0.3279 0.6830 0.5671 0.055 Uiso 1 1 calc R
C18 C 0.1510(3) 0.6970(2) 0.5317(3) 0.0432(9) Uani 1 1 d .
C19 C 0.1188(3) 0.6331(2) 0.4727(3) 0.0470(10) Uani 1 1 d .
C20 C 0.1779(3) 0.5813(2) 0.5354(3) 0.0514(10) Uani 1 1 d .
C21 C 0.2509(3) 0.6068(2) 0.6420(3) 0.0551(11) Uani 1 1 d .
C22 C 0.0471(3) 0.6194(2) 0.3707(3) 0.0511(10) Uani 1 1 d .
H22 H 0.0076 0.6534 0.3280 0.061 Uiso 1 1 calc R
C23 C 0.0361(4) 0.5538(3) 0.3341(4) 0.0635(12) Uani 1 1 d .
H23 H -0.0099 0.5441 0.2655 0.076 Uiso 1 1 calc R
C24 C 0.0918(4) 0.5031(3) 0.3978(4) 0.0699(13) Uani 1 1 d .
H24 H 0.0816 0.4596 0.3726 0.084 Uiso 1 1 calc R
C25 C 0.1625(4) 0.5162(2) 0.4982(3) 0.0594(11) Uani 1 1 d .
H25 H 0.1997 0.4817 0.5411 0.071 Uiso 1 1 calc R
C26 C 0.1797(4) 0.5987(2) 0.7378(3) 0.0732(14) Uani 1 1 d .
H26A H 0.1081 0.6238 0.7213 0.110 Uiso 1 1 calc GR
H26B H 0.2251 0.6146 0.8062 0.110 Uiso 1 1 calc GR
H26C H 0.1612 0.5527 0.7458 0.110 Uiso 1 1 calc GR
C27 C 0.3705(4) 0.5718(3) 0.6714(4) 0.0891(17) Uani 1 1 d .
H27A H 0.3583 0.5261 0.6884 0.134 Uiso 1 1 calc GR
H27B H 0.4159 0.5930 0.7353 0.134 Uiso 1 1 calc GR
H27C H 0.4120 0.5746 0.6089 0.134 Uiso 1 1 calc GR
C28 C 0.3214(3) 0.8514(2) 0.7488(3) 0.0517(11) Uani 1 1 d .
C29 C 0.3649(4) 0.9646(3) 0.7858(4) 0.0883(17) Uani 1 1 d .
H29A H 0.3706 1.0052 0.7457 0.132 Uiso 1 1 calc GR
H29B H 0.4415 0.9522 0.8241 0.132 Uiso 1 1 calc GR
H29C H 0.3129 0.9707 0.8394 0.132 Uiso 1 1 calc GR
C30 C 0.3585(3) 0.8125(2) 0.5684(3) 0.0507(10) Uani 1 1 d .
C31 C 0.5528(4) 0.8073(3) 0.5305(5) 0.106(2) Uani 1 1 d .
H31A H 0.5276 0.7822 0.4635 0.159 Uiso 1 1 calc GR
H31B H 0.6297 0.7927 0.5646 0.159 Uiso 1 1 calc GR
H31C H 0.5556 0.8535 0.5123 0.159 Uiso 1 1 calc GR

loop_
_atom_site_aniso_label
_atom_site_aniso_U_11
_atom_site_aniso_U_22
_atom_site_aniso_U_33
_atom_site_aniso_U_23
_atom_site_aniso_U_13
_atom_site_aniso_U_12
P1 0.0384(6) 0.0563(7) 0.0451(6) 0.0024(5) -0.0025(4) 0.0007(5)
O1 0.076(2) 0.076(2) 0.0620(19) -0.0085(18) -0.0073(16) -0.0042(18)
O2 0.072(2) 0.048(2) 0.077(2) -0.0074(17) -0.0087(16) -0.0057(16)
O3 0.069(2) 0.105(3) 0.0553(18) 0.0145(19) 0.0018(15) -0.003(2)
O4 0.0381(15) 0.086(2) 0.0780(19) 0.0047(18) 0.0073(14) 0.0040(16)
O5 0.0631(18) 0.076(2) 0.0403(14) 0.0075(15) 0.0033(12) 0.0057(17)
C1 0.063(3) 0.065(3) 0.069(3) 0.011(3) 0.005(2) 0.009(3)
C2 0.088(4) 0.068(4) 0.092(4) 0.011(3) 0.013(3) 0.014(3)
C3 0.068(3) 0.059(3) 0.112(4) -0.007(3) -0.005(3) 0.013(3)
C4 0.066(3) 0.073(4) 0.078(3) -0.017(3) 0.006(2) -0.001(3)
C5 0.054(3) 0.067(3) 0.069(3) -0.008(3) 0.007(2) -0.002(2)
C6 0.038(2) 0.050(3) 0.055(2) -0.004(2) -0.0037(18) 0.0013(19)
C7 0.0342(19) 0.056(3) 0.053(2) 0.000(2) -0.0032(16) 0.0003(18)
C8 0.041(2) 0.088(4) 0.062(3) -0.006(3) -0.0023(19) -0.001(2)
C9 0.051(3) 0.106(5) 0.088(4) -0.024(3) -0.006(3) -0.018(3)
C10 0.052(3) 0.080(4) 0.119(4) -0.005(3) 0.016(3) -0.022(3)
C11 0.056(3) 0.071(4) 0.091(3) 0.010(3) 0.020(3) -0.012(3)
C12 0.050(2) 0.052(3) 0.062(3) 0.006(2) -0.0009(19) 0.002(2)
C13 0.0333(19) 0.060(3) 0.042(2) 0.001(2) 0.0027(16) -0.0012(19)
C14 0.0342(19) 0.059(3) 0.051(2) -0.008(2) -0.0036(16) 0.0024(19)
C15 0.0337(19) 0.058(3) 0.048(2) -0.003(2) -0.0011(16) -0.0010(19)
C16 0.041(2) 0.054(3) 0.051(2) 0.005(2) -0.0030(17) -0.005(2)
C17 0.0364(19) 0.047(3) 0.051(2) 0.001(2) -0.0013(16) 0.0023(18)
C18 0.040(2) 0.047(2) 0.041(2) -0.0020(19) -0.0002(16) -0.0029(18)
C19 0.0362(19) 0.057(3) 0.047(2) -0.002(2) 0.0041(16) -0.0027(19)
C20 0.051(2) 0.048(3) 0.053(2) 0.003(2) 0.0049(18) -0.005(2)
C21 0.047(2) 0.049(3) 0.065(3) 0.004(2) -0.0023(19) 0.002(2)
C22 0.049(2) 0.056(3) 0.046(2) -0.008(2) 0.0015(18) -0.001(2)
C23 0.055(3) 0.070(3) 0.063(3) -0.017(3) 0.002(2) -0.007(2)
C24 0.069(3) 0.063(3) 0.075(3) -0.015(3) 0.002(2) -0.006(3)
C25 0.058(3) 0.054(3) 0.065(3) -0.006(2) 0.007(2) 0.006(2)
C26 0.088(3) 0.071(4) 0.054(3) 0.007(3) -0.007(2) -0.022(3)
C27 0.065(3) 0.067(4) 0.121(4) 0.004(3) -0.030(3) 0.017(3)
C28 0.034(2) 0.065(3) 0.054(2) -0.007(2) -0.0018(17) -0.002(2)
C29 0.074(3) 0.072(4) 0.113(4) -0.034(3) -0.003(3) -0.015(3)
C30 0.042(2) 0.055(3) 0.052(2) -0.004(2) -0.0020(18) -0.0002(19)
C31 0.062(3) 0.133(6) 0.131(5) 0.019(4) 0.041(3) 0.010(4)

loop_
_atom_type_symbol
_atom_type_description
_atom_type_scat_dispersion_real
_atom_type_scat_dispersion_imag
_atom_type_scat_source
C C 0.0033 0.0016 'International Tables Vol C Tables 4.2.6.8 and 6.1.1.4'
H H 0.0000 0.0000 'International Tables Vol C Tables 4.2.6.8 and 6.1.1.4'
O O 0.0106 0.0060 'International Tables Vol C Tables 4.2.6.8 and 6.1.1.4'
P P 0.1023 0.0942 'International Tables Vol C Tables 4.2.6.8 and 6.1.1.4'

loop_
_geom_angle_atom_site_label_1
_geom_angle_atom_site_label_2
_geom_angle_atom_site_label_3
_geom_angle
O5 P1 C6 110.24(18)
O5 P1 C7 112.09(18)
O5 P1 C13 114.81(17)
C6 P1 C7 102.76(18)
C6 P1 C13 107.28(18)
C13 P1 C7 108.87(18)
C28 O2 C29 116.6(4)
C30 O4 C31 115.5(3)
C2 C1 H1 119.0
C6 C1 H1 119.0
C6 C1 C2 122.1(5)
C1 C2 H2 120.6
C3 C2 C1 118.8(5)
C3 C2 H2 120.6
C2 C3 H3 119.9
C2 C3 C4 120.2(5)
C4 C3 H3 119.9
C3 C4 H4 119.9
C3 C4 C5 120.3(5)
C5 C4 H4 119.9
C4 C5 H5 119.9
C4 C5 C6 120.3(5)
C6 C5 H5 119.9
C1 C6 P1 119.0(3)
C1 C6 C5 118.3(4)
C5 C6 P1 122.6(3)
C8 C7 P1 116.7(3)
C12 C7 P1 123.7(3)
C12 C7 C8 119.4(4)
C7 C8 H8 120.3
C7 C8 C9 119.3(4)
C9 C8 H8 120.3
C8 C9 H9 119.9
C10 C9 C8 120.3(4)
C10 C9 H9 119.9
C9 C10 H10 119.4
C9 C10 C11 121.3(5)
C11 C10 H10 119.4
C10 C11 H11 120.4
C10 C11 C12 119.1(5)
C12 C11 H11 120.4
C7 C12 C11 120.5(4)
C7 C12 H12 119.8
C11 C12 H12 119.8
C14 C13 P1 116.5(3)
C18 C13 P1 121.5(3)
C18 C13 C14 121.9(3)
C13 C14 H14A 109.1
C13 C14 H14B 109.1
C13 C14 C15 112.6(3)
H14A C14 H14B 107.8
C15 C14 H14A 109.1
C15 C14 H14B 109.1
C16 C15 C14 109.7(3)
C28 C15 C14 111.3(3)
C28 C15 C16 109.9(3)
C28 C15 C30 105.2(3)
C30 C15 C14 109.0(3)
C30 C15 C16 111.7(3)
C15 C16 H16A 109.8
C15 C16 H16B 109.8
H16A C16 H16B 108.2
C17 C16 C15 109.6(3)
C17 C16 H16A 109.8
C17 C16 H16B 109.8
C16 C17 H17 106.5
C16 C17 C18 113.3(3)
C16 C17 C21 118.6(3)
C18 C17 H17 106.5
C18 C17 C21 104.6(3)
C21 C17 H17 106.5
C13 C18 C17 122.8(3)
C13 C18 C19 133.3(3)
C19 C18 C17 103.8(3)
C20 C19 C18 108.9(3)
C22 C19 C18 131.3(4)
C22 C19 C20 119.8(4)
C19 C20 C21 111.3(4)
C25 C20 C19 120.3(4)
C25 C20 C21 128.4(4)
C20 C21 C17 100.7(3)
C20 C21 C26 108.5(3)
C20 C21 C27 113.2(4)
C26 C21 C17 111.6(4)
C26 C21 C27 110.2(4)
C27 C21 C17 112.3(4)
C19 C22 H22 120.7
C23 C22 C19 118.5(4)
C23 C22 H22 120.7
C22 C23 H23 119.4
C24 C23 C22 121.2(4)
C24 C23 H23 119.4
C23 C24 H24 119.7
C25 C24 C23 120.6(5)
C25 C24 H24 119.7
C20 C25 H25 120.2
C24 C25 C20 119.6(4)
C24 C25 H25 120.2
C21 C26 H26A 109.5
C21 C26 H26B 109.5
C21 C26 H26C 109.5
H26A C26 H26B 109.5
H26A C26 H26C 109.5
H26B C26 H26C 109.5
C21 C27 H27A 109.5
C21 C27 H27B 109.5
C21 C27 H27C 109.5
H27A C27 H27B 109.5
H27A C27 H27C 109.5
H27B C27 H27C 109.5
O1 C28 O2 123.5(4)
O1 C28 C15 125.2(4)
O2 C28 C15 111.3(3)
O2 C29 H29A 109.5
O2 C29 H29B 109.5
O2 C29 H29C 109.5
H29A C29 H29B 109.5
H29A C29 H29C 109.5
H29B C29 H29C 109.5
O3 C30 O4 122.9(4)
O3 C30 C15 125.9(4)
O4 C30 C15 111.1(3)
O4 C31 H31A 109.5
O4 C31 H31B 109.5
O4 C31 H31C 109.5
H31A C31 H31B 109.5
H31A C31 H31C 109.5
H31B C31 H31C 109.5

loop_
_geom_bond_atom_site_label_1
_geom_bond_atom_site_label_2
_geom_bond_distance
P1 O5 1.489(3)
P1 C6 1.808(4)
P1 C7 1.814(4)
P1 C13 1.810(4)
O1 C28 1.200(4)
O2 C28 1.333(5)
O2 C29 1.445(5)
O3 C30 1.196(4)
O4 C30 1.337(4)
O4 C31 1.452(5)
C1 H1 0.9300
C1 C2 1.383(7)
C1 C6 1.377(6)
C2 H2 0.9300
C2 C3 1.375(7)
C3 H3 0.9300
C3 C4 1.379(7)
C4 H4 0.9300
C4 C5 1.385(6)
C5 H5 0.9300
C5 C6 1.386(5)
C7 C8 1.395(5)
C7 C12 1.379(5)
C8 H8 0.9300
C8 C9 1.397(6)
C9 H9 0.9300
C9 C10 1.352(6)
C10 H10 0.9300
C10 C11 1.376(6)
C11 H11 0.9300
C11 C12 1.394(6)
C12 H12 0.9300
C13 C14 1.531(5)
C13 C18 1.337(5)
C14 H14A 0.9700
C14 H14B 0.9700
C14 C15 1.541(5)
C15 C16 1.536(6)
C15 C28 1.520(5)
C15 C30 1.529(5)
C16 H16A 0.9700
C16 H16B 0.9700
C16 C17 1.514(5)
C17 H17 0.9800
C17 C18 1.523(5)
C17 C21 1.551(6)
C18 C19 1.490(5)
C19 C20 1.401(5)
C19 C22 1.397(5)
C20 C21 1.511(5)
C20 C25 1.390(6)
C21 C26 1.534(6)
C21 C27 1.537(6)
C22 H22 0.9300
C22 C23 1.395(6)
C23 H23 0.9300
C23 C24 1.374(6)
C24 H24 0.9300
C24 C25 1.374(5)
C25 H25 0.9300
C26 H26A 0.9600
C26 H26B 0.9600
C26 H26C 0.9600
C27 H27A 0.9600
C27 H27B 0.9600
C27 H27C 0.9600
C29 H29A 0.9600
C29 H29B 0.9600
C29 H29C 0.9600
C31 H31A 0.9600
C31 H31B 0.9600
C31 H31C 0.9600

loop_
_geom_torsion_atom_site_label_1
_geom_torsion_atom_site_label_2
_geom_torsion_atom_site_label_3
_geom_torsion_atom_site_label_4
_geom_torsion
P1 C7 C8 C9 -174.7(4)
P1 C7 C12 C11 173.7(3)
P1 C13 C14 C15 -162.6(3)
P1 C13 C18 C17 179.1(3)
P1 C13 C18 C19 -5.7(6)
O5 P1 C6 C1 -12.8(4)
O5 P1 C6 C5 163.1(3)
O5 P1 C7 C8 -26.4(4)
O5 P1 C7 C12 158.2(3)
O5 P1 C13 C14 110.8(3)
O5 P1 C13 C18 -66.2(4)
C1 C2 C3 C4 1.3(7)
C2 C1 C6 P1 175.5(4)
C2 C1 C6 C5 -0.7(7)
C2 C3 C4 C5 -0.7(7)
C3 C4 C5 C6 -0.6(7)
C4 C5 C6 P1 -174.7(3)
C4 C5 C6 C1 1.3(6)
C6 P1 C7 C8 92.0(4)
C6 P1 C7 C12 -83.5(4)
C6 P1 C13 C14 -12.1(3)
C6 P1 C13 C18 170.9(3)
C6 C1 C2 C3 -0.6(7)
C7 P1 C6 C1 -132.5(3)
C7 P1 C6 C5 43.5(4)
C7 P1 C13 C14 -122.6(3)
C7 P1 C13 C18 60.3(4)
C7 C8 C9 C10 0.8(8)
C8 C7 C12 C11 -1.7(7)
C8 C9 C10 C11 -1.9(9)
C9 C10 C11 C12 1.2(8)
C10 C11 C12 C7 0.6(7)
C12 C7 C8 C9 0.9(7)
C13 P1 C6 C1 112.8(3)
C13 P1 C6 C5 -71.2(3)
C13 P1 C7 C8 -154.5(3)
C13 P1 C7 C12 30.1(4)
C13 C14 C15 C16 -46.4(4)
C13 C14 C15 C28 -168.2(3)
C13 C14 C15 C30 76.2(4)
C13 C18 C19 C20 -157.1(4)
C13 C18 C19 C22 25.1(7)
C14 C13 C18 C17 2.2(6)
C14 C13 C18 C19 177.4(4)
C14 C15 C16 C17 63.2(4)
C14 C15 C28 O1 117.9(4)
C14 C15 C28 O2 -63.1(4)
C14 C15 C30 O3 6.3(6)
C14 C15 C30 O4 -175.0(4)
C15 C16 C17 C18 -46.7(4)
C15 C16 C17 C21 -169.9(3)
C16 C15 C28 O1 -3.8(5)
C16 C15 C28 O2 175.2(3)
C16 C15 C30 O3 127.7(5)
C16 C15 C30 O4 -53.7(4)
C16 C17 C18 C13 14.6(5)
C16 C17 C18 C19 -161.9(3)
C16 C17 C21 C20 158.7(3)
C16 C17 C21 C26 43.7(5)
C16 C17 C21 C27 -80.6(5)
C17 C18 C19 C20 18.8(4)
C17 C18 C19 C22 -159.0(4)
C18 C13 C14 C15 14.4(5)
C18 C17 C21 C20 31.2(4)
C18 C17 C21 C26 -83.8(4)
C18 C17 C21 C27 151.9(3)
C18 C19 C20 C21 1.6(4)
C18 C19 C20 C25 179.9(4)
C18 C19 C22 C23 177.8(4)
C19 C20 C21 C17 -20.7(4)
C19 C20 C21 C26 96.6(4)
C19 C20 C21 C27 -140.7(4)
C19 C20 C25 C24 2.1(6)
C19 C22 C23 C24 1.6(6)
C20 C19 C22 C23 0.2(6)
C21 C17 C18 C13 145.2(4)
C21 C17 C18 C19 -31.3(4)
C21 C20 C25 C24 -180.0(4)
C22 C19 C20 C21 179.7(3)
C22 C19 C20 C25 -2.1(6)
C22 C23 C24 C25 -1.6(7)
C23 C24 C25 C20 -0.3(7)
C25 C20 C21 C17 161.2(4)
C25 C20 C21 C26 -81.5(5)
C25 C20 C21 C27 41.2(6)
C28 C15 C16 C17 -174.2(3)
C28 C15 C30 O3 -113.1(5)
C28 C15 C30 O4 65.5(4)
C29 O2 C28 O1 3.3(6)
C29 O2 C28 C15 -175.7(3)
C30 C15 C16 C17 -57.8(4)
C30 C15 C28 O1 -124.2(4)
C30 C15 C28 O2 54.8(4)
C31 O4 C30 O3 -0.4(7)
C31 O4 C30 C15 -179.1(4)
